data_7203111
loop_
_publ_author_name
'Yamochi, Hideki'
'Hagiwara, Jun'
'Soeda, Masaya'
'Saito, Gunzi'

_publ_section_title
;
 Synthesis and charge-transfer complexes of a new donor molecule,
 TP-EDOT
;
_journal_issue 6
_journal_name_full 'Journal of Materials Chemistry'
_journal_page_first 550
_journal_paper_doi 10.1039/b511512d
_journal_volume 16
_journal_year 2006
_chemical_formula_moiety 'C36 H30 F11 O6 S9 Sb2'
_chemical_formula_sum 'C36 H30 F11 O6 S9 Sb2'
_chemical_formula_weight 1299.64
_chemical_name_common (TP-EDOT)3Sb2F11(benzene)
_chemical_name_systematic
;
?
;
_space_group_IT_number 11
_symmetry_cell_setting monoclinic
_symmetry_space_group_name_Hall '-P 2yb'
_symmetry_space_group_name_H-M 'P 1 21/m 1'
_atom_sites_solution_hydrogens geom
_atom_sites_solution_primary direct
_atom_sites_solution_secondary difmap
_audit_creation_method SHELXL-97
_cell_angle_alpha 90.00
_cell_angle_beta 101.11(2)
_cell_angle_gamma 90.00
_cell_formula_units_Z 2
_cell_length_a 19.599(5)
_cell_length_b 10.953(3)
_cell_length_c 10.555(3)
_cell_measurement_temperature 295(2)
_cell_measurement_theta_max 27.5
_cell_measurement_theta_min 1.5
_cell_volume 2223.4(11)
_computing_cell_refinement 'MXC(MAC Science)'
_computing_data_collection 'MXC(MAC Science)'
_computing_data_reduction Crystan
_computing_molecular_graphics Crystan
_computing_publication_material Crystan
_computing_structure_refinement 'SHELXL-97 (Sheldrick, 1997)'
_computing_structure_solution 'SHELXS-97 (Sheldrick, 1990)'
_diffrn_ambient_temperature 295(2)
_diffrn_measured_fraction_theta_full 0.858
_diffrn_measured_fraction_theta_max 0.858
_diffrn_measurement_device_type 'Mac Science M03XHF22'
_diffrn_measurement_method theta/2theta
_diffrn_radiation_monochromator graphite
_diffrn_radiation_type MoK\a
_diffrn_radiation_wavelength 0.71073
_diffrn_reflns_av_R_equivalents 0.0164
_diffrn_reflns_av_sigmaI/netI 0.0716
_diffrn_reflns_limit_h_max 24
_diffrn_reflns_limit_h_min -25
_diffrn_reflns_limit_k_max 14
_diffrn_reflns_limit_k_min -1
_diffrn_reflns_limit_l_max 13
_diffrn_reflns_limit_l_min 0
_diffrn_reflns_number 5023
_diffrn_reflns_theta_full 27.49
_diffrn_reflns_theta_max 27.49
_diffrn_reflns_theta_min 1.97
_exptl_absorpt_coefficient_mu 1.729
_exptl_absorpt_correction_T_max 0.866
_exptl_absorpt_correction_T_min 0.747
_exptl_absorpt_correction_type psi-scan
_exptl_crystal_colour 'dark purple'
_exptl_crystal_density_diffrn 1.942
_exptl_crystal_F_000 1278
_exptl_crystal_size_max 0.6268
_exptl_crystal_size_mid 0.1454
_exptl_crystal_size_min 0.08332
_refine_diff_density_max 1.610
_refine_diff_density_min -0.704
_refine_diff_density_rms 0.151
_refine_ls_extinction_method none
_refine_ls_goodness_of_fit_ref 1.114
_refine_ls_hydrogen_treatment mixed
_refine_ls_matrix_type full
_refine_ls_number_parameters 353
_refine_ls_number_reflns 4611
_refine_ls_number_restraints 0
_refine_ls_restrained_S_all 1.114
_refine_ls_R_factor_all 0.1034
_refine_ls_R_factor_gt 0.0681
_refine_ls_shift/su_max 0.002
_refine_ls_shift/su_mean 0.000
_refine_ls_structure_factor_coef Fsqd
_refine_ls_weighting_details 'w=1/[\s^2^(Fo^2^)+(0.0580P)^2^+14.2618P] where P=(Fo^2^+2Fc^2^)/3'
_refine_ls_weighting_scheme calc
_refine_ls_wR_factor_gt 0.1622
_refine_ls_wR_factor_ref 0.1749
_reflns_number_gt 3196
_reflns_number_total 5372
_reflns_threshold_expression >2sigma(I)
_cod_data_source_file b511512d.txt
_cod_data_source_block sb
_cod_depositor_comments
;
The following automatic conversions were performed:

'_cell_measurement_temperature' value 'room temperature' was changed
to '295(2)' - the room/ambient temperature average [293;298] in
Kelvins(K) was taken.

'_diffrn_ambient_temperature' value 'room
temperature' was changed to '295(2)' - the room/ambient temperature
average [293;298] in Kelvins(K) was taken.

Automatic conversion script
Id: cif_fix_values 1569 2011-02-09 13:29:24Z adriana 

The following automatic conversions were performed:

'_refine_ls_weighting_scheme' value 'calc
w=1/[\s^2^(Fo^2^)+(0.0580P)^2^+14.2618P] where P=(Fo^2^+2Fc^2^)/3'
was changed to 'calc'. New tag '_refine_ls_weighting_details' was
created. The value of the new tag was set to
'w=1/[\s^2^(Fo^2^)+(0.0580P)^2^+14.2618P] where P=(Fo^2^+2Fc^2^)/3'.

Automatic conversion script
Id: cif_fix_values 3143 2015-03-26 13:38:13Z robertas 
;
_cod_original_sg_symbol_H-M P21/m
_cod_database_code 7203111

loop_
_symmetry_equiv_pos_as_xyz
'x, y, z'
'-x, y+1/2, -z'
'-x, -y, -z'
'x, -y-1/2, z'

loop_
_atom_site_label
_atom_site_type_symbol
_atom_site_fract_x
_atom_site_fract_y
_atom_site_fract_z
_atom_site_U_iso_or_equiv
_atom_site_adp_type
_atom_site_occupancy
_atom_site_calc_flag
_atom_site_refinement_flags
_atom_site_disorder_assembly
_atom_site_disorder_group
Sb1 Sb 0.21185(5) 0.2500 0.73614(9) 0.0435(3) Uani 1 d S . .
Sb2 Sb 0.22755(5) 0.2500 0.40344(9) 0.0473(3) Uani 1 d S . .
S1 S 0.09398(18) 0.7500 0.2158(4) 0.0564(10) Uani 1 d S . .
S2 S 0.37537(11) 0.6166(2) 0.2488(2) 0.0401(5) Uani 1 d . . .
S3 S 0.4693(2) 0.7500 0.5808(4) 0.0670(12) Uani 1 d S . .
S4 S 0.18881(12) 0.6175(2) 0.5593(2) 0.0458(6) Uani 1 d . . .
S5 S 0.16266(19) 0.7500 0.8968(4) 0.0556(10) Uani 1 d S . .
S6 S 0.44488(12) 0.8852(2) 0.9120(2) 0.0428(5) Uani 1 d . . .
F1 F 0.2279(12) 0.2933(12) 0.5730(14) 0.137(8) Uani 0.50 d P . .
F2 F 0.2014(8) 0.2097(17) 0.9036(11) 0.097(9) Uani 0.50 d P . .
F3 F 0.2871(13) 0.143(3) 0.810(2) 0.080(7) Uani 0.50 d P . .
F4 F 0.2735(13) 0.121(3) 0.751(2) 0.074(7) Uani 0.50 d P . .
F5 F 0.141(2) 0.127(4) 0.730(4) 0.125(15) Uani 0.50 d P . .
F6 F 0.1455(15) 0.135(3) 0.681(3) 0.083(8) Uani 0.50 d P . .
F7 F 0.2287(9) 0.2072(18) 0.2321(12) 0.114(10) Uani 0.50 d P . .
F8 F 0.1608(14) 0.125(2) 0.4029(17) 0.075(6) Uani 0.50 d P . .
F9 F 0.1579(17) 0.141(3) 0.339(2) 0.111(9) Uani 0.50 d P . .
F10 F 0.2929(11) 0.1246(19) 0.3913(19) 0.083(6) Uani 0.50 d P . .
F11 F 0.2978(13) 0.139(3) 0.460(2) 0.133(11) Uani 0.50 d P . .
O1 O 0.5128(3) 0.6186(6) 0.2757(7) 0.0499(16) Uani 1 d . . .
O2 O 0.0518(4) 0.6185(8) 0.5366(8) 0.071(2) Uani 1 d . . .
O3 O 0.5765(3) 0.8817(6) 0.8834(6) 0.0498(16) Uani 1 d . . .
C1 C 0.1500(5) 0.6289(9) 0.2305(9) 0.045(2) Uani 1 d . . .
H1 H 0.1301 0.5450 0.2318 0.054 Uiso 1 calc . . .
C2 C 0.2201(5) 0.6393(9) 0.2407(9) 0.044(2) Uani 1 d . . .
H2 H 0.2480 0.5623 0.2495 0.053 Uiso 1 calc . . .
C3 C 0.2560(7) 0.7500 0.2395(11) 0.037(3) Uani 1 d S . .
C4 C 0.3291(7) 0.7500 0.2472(11) 0.034(3) Uani 1 d S . .
C5 C 0.4549(4) 0.6892(8) 0.2627(8) 0.0392(19) Uani 1 d . . .
C6 C 0.5730(6) 0.6922(15) 0.2816(18) 0.121(7) Uani 1 d . . .
H6A H 0.6062 0.6667 0.3614 0.145 Uiso 1 calc . . .
H6B H 0.5944 0.6667 0.2070 0.145 Uiso 1 calc . . .
C7 C 0.4116(5) 0.8722(9) 0.5734(9) 0.049(2) Uani 1 d . . .
H7 H 0.4310 0.9564 0.5700 0.058 Uiso 1 calc . . .
C8 C 0.3446(5) 0.8623(10) 0.5721(10) 0.054(3) Uani 1 d . . .
H8 H 0.3177 0.9397 0.5739 0.065 Uiso 1 calc . . .
C9 C 0.3068(7) 0.7500 0.5683(11) 0.039(3) Uani 1 d S . .
C10 C 0.2355(6) 0.7500 0.5668(11) 0.032(3) Uani 1 d S . .
C11 C 0.1098(5) 0.6894(10) 0.5460(9) 0.049(2) Uani 1 d . . .
C12A C -0.0061(16) 0.691(3) 0.561(3) 0.089(9) Uiso 0.50 d P . .
C12B C -0.0115(13) 0.691(2) 0.489(3) 0.070(7) Uiso 0.50 d P . .
C13 C 0.2212(5) 0.6268(8) 0.9016(9) 0.044(2) Uani 1 d . . .
H13 H 0.2015 0.5428 0.9032 0.053 Uiso 1 calc . . .
C14 C 0.2875(4) 0.6351(8) 0.9031(8) 0.0366(19) Uani 1 d . . .
H14 H 0.3143 0.5577 0.9007 0.044 Uiso 1 calc . . .
C15 C 0.3250(7) 0.7500 0.9080(11) 0.036(3) Uani 1 d S . .
C16 C 0.3961(7) 0.7500 0.9063(12) 0.037(3) Uani 1 d S . .
C17 C 0.5204(4) 0.8106(8) 0.8946(8) 0.039(2) Uani 1 d . . .
C18A C 0.6412(10) 0.8187(18) 0.916(2) 0.045(5) Uiso 0.50 d P . .
C18B C 0.6338(10) 0.8078(19) 0.850(2) 0.049(5) Uiso 0.50 d P . .
C19 C 0.0257(12) 0.4192(17) 0.096(2) 0.120(7) Uani 1 d . . .
H19 H 0.0463 0.3610 0.1662 0.144 Uiso 1 calc . . .
C20 C 0.0517(8) 0.4262(18) -0.019(3) 0.112(7) Uani 1 d . . .
H20 H 0.0893 0.3686 -0.0330 0.135 Uiso 1 calc . . .
C21 C 0.0276(11) 0.507(2) -0.1105(19) 0.108(6) Uani 1 d . . .
H21 H 0.0487 0.5134 -0.1893 0.129 Uiso 1 calc . . .

loop_
_atom_site_aniso_label
_atom_site_aniso_U_11
_atom_site_aniso_U_22
_atom_site_aniso_U_33
_atom_site_aniso_U_23
_atom_site_aniso_U_13
_atom_site_aniso_U_12
Sb1 0.0371(5) 0.0495(6) 0.0440(5) 0.000 0.0076(4) 0.000
Sb2 0.0526(6) 0.0459(6) 0.0461(5) 0.000 0.0164(4) 0.000
S1 0.0306(17) 0.072(3) 0.066(2) 0.000 0.0075(16) 0.000
S2 0.0354(11) 0.0316(11) 0.0530(13) -0.0030(10) 0.0081(9) 0.0022(9)
S3 0.047(2) 0.107(4) 0.046(2) 0.000 0.0050(17) 0.000
S4 0.0450(13) 0.0396(13) 0.0513(13) 0.0032(11) 0.0055(10) -0.0019(11)
S5 0.0403(19) 0.071(3) 0.055(2) 0.000 0.0078(16) 0.000
S6 0.0464(13) 0.0290(11) 0.0565(14) -0.0039(10) 0.0184(11) -0.0017(10)
F1 0.30(2) 0.059(10) 0.075(9) -0.001(7) 0.083(13) -0.016(12)
F2 0.101(9) 0.15(3) 0.049(6) 0.009(8) 0.026(7) -0.020(11)
F3 0.047(12) 0.087(18) 0.100(18) 0.044(16) -0.002(11) 0.020(11)
F4 0.047(10) 0.053(10) 0.108(19) 0.025(13) -0.022(11) 0.009(8)
F5 0.110(19) 0.092(18) 0.19(4) 0.02(2) 0.077(19) -0.010(15)
F6 0.049(10) 0.070(13) 0.13(2) -0.017(15) 0.027(12) -0.045(9)
F7 0.140(13) 0.16(3) 0.057(7) -0.025(9) 0.049(8) -0.037(13)
F8 0.098(14) 0.063(10) 0.078(13) -0.019(12) 0.052(14) -0.036(10)
F9 0.120(17) 0.117(19) 0.092(17) -0.031(18) 0.009(17) -0.035(14)
F10 0.080(12) 0.070(11) 0.106(15) -0.034(11) 0.037(12) 0.017(9)
F11 0.104(14) 0.15(2) 0.122(19) -0.071(16) -0.029(14) 0.085(13)
O1 0.030(3) 0.041(4) 0.075(4) -0.001(3) 0.003(3) 0.009(3)
O2 0.048(4) 0.071(5) 0.090(6) 0.003(5) 0.007(4) -0.015(4)
O3 0.041(4) 0.039(4) 0.072(4) -0.007(3) 0.018(3) -0.008(3)
C1 0.052(6) 0.039(5) 0.045(5) -0.010(4) 0.011(4) -0.011(5)
C2 0.038(5) 0.040(5) 0.053(6) -0.007(4) 0.007(4) -0.006(4)
C3 0.042(7) 0.042(7) 0.026(6) 0.000 0.003(5) 0.000
C4 0.056(8) 0.018(5) 0.028(6) 0.000 0.008(6) 0.000
C5 0.037(5) 0.042(5) 0.039(5) -0.002(4) 0.006(4) 0.002(4)
C6 0.029(6) 0.124(14) 0.209(18) 0.000(12) 0.023(8) 0.025(7)
C7 0.059(6) 0.049(6) 0.037(5) -0.011(4) 0.006(4) -0.020(5)
C8 0.049(6) 0.055(6) 0.060(6) -0.008(5) 0.016(5) -0.006(5)
C9 0.045(7) 0.044(7) 0.028(6) 0.000 0.005(5) 0.000
C10 0.033(6) 0.031(6) 0.032(6) 0.000 0.004(5) 0.000
C11 0.036(5) 0.068(6) 0.044(5) 0.005(5) 0.007(4) -0.005(5)
C13 0.053(6) 0.032(5) 0.051(5) -0.009(4) 0.018(4) -0.014(4)
C14 0.044(5) 0.032(4) 0.034(4) 0.001(4) 0.009(4) 0.005(4)
C15 0.044(7) 0.037(7) 0.025(6) 0.000 0.007(5) 0.000
C16 0.046(7) 0.027(6) 0.044(7) 0.000 0.023(6) 0.000
C17 0.044(5) 0.038(5) 0.037(5) -0.008(4) 0.010(4) 0.010(4)
C19 0.103(13) 0.079(12) 0.159(19) -0.019(12) -0.021(13) -0.029(11)
C20 0.078(10) 0.086(13) 0.19(2) -0.060(14) 0.057(13) -0.030(10)
C21 0.107(14) 0.095(13) 0.127(15) -0.023(12) 0.037(12) -0.047(12)

loop_
_atom_type_symbol
_atom_type_description
_atom_type_scat_dispersion_real
_atom_type_scat_dispersion_imag
_atom_type_scat_source
C C 0.0033 0.0016 'International Tables Vol C Tables 4.2.6.8 and 6.1.1.4'
H H 0.0000 0.0000 'International Tables Vol C Tables 4.2.6.8 and 6.1.1.4'
S S 0.1246 0.1234 'International Tables Vol C Tables 4.2.6.8 and 6.1.1.4'
O O 0.0106 0.0060 'International Tables Vol C Tables 4.2.6.8 and 6.1.1.4'
Sb Sb -0.5866 1.5461 'International Tables Vol C Tables 4.2.6.8 and 6.1.1.4'
F F 0.0171 0.0103 'International Tables Vol C Tables 4.2.6.8 and 6.1.1.4'

loop_
_geom_angle_atom_site_label_1
_geom_angle_atom_site_label_2
_geom_angle_atom_site_label_3
_geom_angle
_geom_angle_site_symmetry_1
_geom_angle_site_symmetry_3
_geom_angle_publ_flag
F6 Sb1 F6 87(3) . 4_565 ?
F6 Sb1 F4 166.1(13) . 4_565 ?
F6 Sb1 F4 85.2(15) 4_565 4_565 ?
F6 Sb1 F4 85.2(15) . . ?
F6 Sb1 F4 166.1(13) 4_565 . ?
F4 Sb1 F4 99.7(17) 4_565 . ?
F6 Sb1 F1 76.6(12) . 4_565 ?
F6 Sb1 F1 96.8(12) 4_565 4_565 ?
F4 Sb1 F1 92.7(11) 4_565 4_565 ?
F4 Sb1 F1 70.1(10) . 4_565 ?
F6 Sb1 F1 96.8(12) . . ?
F6 Sb1 F1 76.6(12) 4_565 . ?
F4 Sb1 F1 70.1(10) 4_565 . ?
F4 Sb1 F1 92.7(11) . . ?
F1 Sb1 F1 29.4(8) 4_565 . ?
F6 Sb1 F2 86.3(12) . . ?
F6 Sb1 F2 105.2(11) 4_565 . ?
F4 Sb1 F2 106.9(9) 4_565 . ?
F4 Sb1 F2 86.0(10) . . ?
F1 Sb1 F2 151.5(7) 4_565 . ?
F1 Sb1 F2 176.5(8) . . ?
F6 Sb1 F2 105.2(11) . 4_565 ?
F6 Sb1 F2 86.3(12) 4_565 4_565 ?
F4 Sb1 F2 86.0(10) 4_565 4_565 ?
F4 Sb1 F2 106.9(9) . 4_565 ?
F1 Sb1 F2 176.5(8) 4_565 4_565 ?
F1 Sb1 F2 151.5(7) . 4_565 ?
F2 Sb1 F2 27.3(11) . 4_565 ?
F6 Sb1 F3 172.9(15) . 4_565 ?
F6 Sb1 F3 98.9(16) 4_565 4_565 ?
F4 Sb1 F3 20.5(11) 4_565 4_565 ?
F4 Sb1 F3 89.5(7) . 4_565 ?
F1 Sb1 F3 106.0(11) 4_565 4_565 ?
F1 Sb1 F3 88.2(10) . 4_565 ?
F2 Sb1 F3 88.5(10) . 4_565 ?
F2 Sb1 F3 71.8(10) 4_565 4_565 ?
F6 Sb1 F3 98.9(16) . . ?
F6 Sb1 F3 172.9(15) 4_565 . ?
F4 Sb1 F3 89.5(7) 4_565 . ?
F4 Sb1 F3 20.5(11) . . ?
F1 Sb1 F3 88.2(10) 4_565 . ?
F1 Sb1 F3 106.0(11) . . ?
F2 Sb1 F3 71.8(10) . . ?
F2 Sb1 F3 88.5(10) 4_565 . ?
F3 Sb1 F3 74.8(17) 4_565 . ?
F6 Sb1 F5 16(2) . . ?
F6 Sb1 F5 90.3(7) 4_565 . ?
F4 Sb1 F5 173.6(17) 4_565 . ?
F4 Sb1 F5 85.8(18) . . ?
F1 Sb1 F5 92.3(13) 4_565 . ?
F1 Sb1 F5 113.2(13) . . ?
F2 Sb1 F5 70.0(13) . . ?
F2 Sb1 F5 89.3(13) 4_565 . ?
F3 Sb1 F5 158.3(15) 4_565 . ?
F3 Sb1 F5 94.6(18) . . ?
F6 Sb1 F5 90.3(8) . 4_565 ?
F6 Sb1 F5 16(2) 4_565 4_565 ?
F4 Sb1 F5 85.8(18) 4_565 4_565 ?
F4 Sb1 F5 173.6(17) . 4_565 ?
F1 Sb1 F5 113.2(13) 4_565 4_565 ?
F1 Sb1 F5 92.3(13) . 4_565 ?
F2 Sb1 F5 89.3(13) . 4_565 ?
F2 Sb1 F5 70.0(13) 4_565 4_565 ?
F3 Sb1 F5 94.6(18) 4_565 4_565 ?
F3 Sb1 F5 158.3(15) . 4_565 ?
F5 Sb1 F5 89(3) . 4_565 ?
F9 Sb2 F9 81(2) . 4_565 ?
F9 Sb2 F11 177.2(9) . 4_565 ?
F9 Sb2 F11 98.4(14) 4_565 4_565 ?
F9 Sb2 F11 98.4(14) . . ?
F9 Sb2 F11 177.2(9) 4_565 . ?
F11 Sb2 F11 82.1(18) 4_565 . ?
F9 Sb2 F1 112.8(9) . . ?
F9 Sb2 F1 93.1(9) 4_565 . ?
F11 Sb2 F1 69.9(10) 4_565 . ?
F11 Sb2 F1 89.6(9) . . ?
F9 Sb2 F1 93.1(9) . 4_565 ?
F9 Sb2 F1 112.8(9) 4_565 4_565 ?
F11 Sb2 F1 89.6(9) 4_565 4_565 ?
F11 Sb2 F1 69.9(10) . 4_565 ?
F1 Sb2 F1 29.7(8) . 4_565 ?
F9 Sb2 F7 68.2(8) . . ?
F9 Sb2 F7 87.3(9) 4_565 . ?
F11 Sb2 F7 109.2(9) 4_565 . ?
F11 Sb2 F7 90.0(8) . . ?
F1 Sb2 F7 179.0(9) . . ?
F1 Sb2 F7 150.7(7) 4_565 . ?
F9 Sb2 F7 87.3(9) . 4_565 ?
F9 Sb2 F7 68.2(8) 4_565 4_565 ?
F11 Sb2 F7 90.0(8) 4_565 4_565 ?
F11 Sb2 F7 109.2(9) . 4_565 ?
F1 Sb2 F7 150.7(7) . 4_565 ?
F1 Sb2 F7 179.0(9) 4_565 4_565 ?
F7 Sb2 F7 29.0(12) . 4_565 ?
F9 Sb2 F8 21.1(8) . . ?
F9 Sb2 F8 90.3(8) 4_565 . ?
F11 Sb2 F8 161.5(8) 4_565 . ?
F11 Sb2 F8 89.9(13) . . ?
F1 Sb2 F8 93.5(8) . . ?
F1 Sb2 F8 72.0(8) 4_565 . ?
F7 Sb2 F8 87.3(7) . . ?
F7 Sb2 F8 108.4(8) 4_565 . ?
F9 Sb2 F8 90.3(8) . 4_565 ?
F9 Sb2 F8 21.1(8) 4_565 4_565 ?
F11 Sb2 F8 89.9(13) 4_565 4_565 ?
F11 Sb2 F8 161.5(8) . 4_565 ?
F1 Sb2 F8 72.0(8) . 4_565 ?
F1 Sb2 F8 93.5(8) 4_565 4_565 ?
F7 Sb2 F8 108.4(8) . 4_565 ?
F7 Sb2 F8 87.3(7) 4_565 4_565 ?
F8 Sb2 F8 92.7(17) . 4_565 ?
F9 Sb2 F10 154.9(9) . 4_565 ?
F9 Sb2 F10 88.1(13) 4_565 4_565 ?
F11 Sb2 F10 22.4(7) 4_565 4_565 ?
F11 Sb2 F10 91.5(9) . 4_565 ?
F1 Sb2 F10 90.2(8) . 4_565 ?
F1 Sb2 F10 112.0(8) 4_565 4_565 ?
F7 Sb2 F10 88.9(8) . 4_565 ?
F7 Sb2 F10 67.6(8) 4_565 4_565 ?
F8 Sb2 F10 176.0(8) . 4_565 ?
F8 Sb2 F10 87.2(11) 4_565 4_565 ?
F9 Sb2 F10 88.1(13) . . ?
F9 Sb2 F10 154.9(9) 4_565 . ?
F11 Sb2 F10 91.5(9) 4_565 . ?
F11 Sb2 F10 22.4(7) . . ?
F1 Sb2 F10 112.0(8) . . ?
F1 Sb2 F10 90.2(8) 4_565 . ?
F7 Sb2 F10 67.6(8) . . ?
F7 Sb2 F10 88.9(8) 4_565 . ?
F8 Sb2 F10 87.2(11) . . ?
F8 Sb2 F10 176.0(8) 4_565 . ?
F10 Sb2 F10 92.7(13) 4_565 . ?
C1 S1 C1 101.7(6) 4_575 . ?
C4 S2 C5 94.3(5) . . ?
C7 S3 C7 100.2(6) 4_575 . ?
C10 S4 C11 94.6(5) . . ?
C13 S5 C13 99.7(6) 4_575 . ?
C17 S6 C16 94.0(5) . . ?
F1 F1 Sb2 75.2(4) 4_565 . ?
F1 F1 Sb1 75.3(4) 4_565 . ?
Sb2 F1 Sb1 148.8(9) . . ?
F2 F2 Sb1 76.4(6) 4_565 . ?
F4 F3 Sb1 73(4) . . ?
F3 F4 Sb1 87(5) . . ?
F6 F5 Sb1 70(5) . . ?
F5 F6 Sb1 94(6) . . ?
F7 F7 Sb2 75.5(6) 4_565 . ?
F9 F8 Sb2 75(4) . . ?
F8 F9 Sb2 84(4) . . ?
F11 F10 Sb2 75(3) . . ?
F10 F11 Sb2 83(3) . . ?
C5 O1 C6 110.6(8) . . ?
C11 O2 C12A 110.1(14) . . ?
C11 O2 C12B 110.8(12) . . ?
C12A O2 C12B 29.6(13) . . ?
C17 O3 C18A 113.2(10) . . ?
C17 O3 C18B 111.5(10) . . ?
C18A O3 C18B 27.5(9) . . ?
C2 C1 S1 124.3(7) . . ?
C1 C2 C3 124.9(9) . . ?
C2 C3 C2 119.6(12) . 4_575 ?
C2 C3 C4 120.1(6) . . ?
C2 C3 C4 120.1(6) 4_575 . ?
C3 C4 S2 121.7(4) . 4_575 ?
C3 C4 S2 121.7(4) . . ?
S2 C4 S2 116.5(8) 4_575 . ?
C5 C5 O1 124.7(5) 4_575 . ?
C5 C5 S2 117.3(3) 4_575 . ?
O1 C5 S2 117.9(7) . . ?
C6 C6 O1 124.6(6) 4_575 . ?
C8 C7 S3 125.1(8) . . ?
C7 C8 C9 125.5(11) . . ?
C10 C9 C8 120.7(6) . 4_575 ?
C10 C9 C8 120.7(6) . . ?
C8 C9 C8 118.4(12) 4_575 . ?
C9 C10 S4 121.8(3) . . ?
C9 C10 S4 121.8(3) . 4_575 ?
S4 C10 S4 116.2(7) . 4_575 ?
C11 C11 O2 124.7(6) 4_575 . ?
C11 C11 S4 117.3(3) 4_575 . ?
O2 C11 S4 118.0(8) . . ?
C12B C12A C12A 91(4) . 4_575 ?
C12B C12A O2 77(3) . . ?
C12A C12A O2 123.3(12) 4_575 . ?
C12B C12A C12B 61(4) . 4_575 ?
C12A C12A C12B 30.0(13) 4_575 4_575 ?
O2 C12A C12B 111(2) . 4_575 ?
C12A C12B C12B 89(4) . 4_575 ?
C12A C12B O2 73(3) . . ?
C12B C12B O2 122.4(10) 4_575 . ?
C12A C12B C12A 59(4) . 4_575 ?
C12B C12B C12A 30.0(13) 4_575 4_575 ?
O2 C12B C12A 109(2) . 4_575 ?
C14 C13 S5 126.2(7) . . ?
C13 C14 C15 124.0(9) . . ?
C16 C15 C14 119.9(6) . . ?
C16 C15 C14 119.9(6) . 4_575 ?
C14 C15 C14 120.0(11) . 4_575 ?
C15 C16 S6 122.4(3) . 4_575 ?
C15 C16 S6 122.4(3) . . ?
S6 C16 S6 114.9(7) 4_575 . ?
C17 C17 O3 124.7(4) 4_575 . ?
C17 C17 S6 118.2(3) 4_575 . ?
O3 C17 S6 117.2(6) . . ?
C18B C18A O3 81(3) . . ?
C18B C18A C18A 80(3) . 4_575 ?
O3 C18A C18A 118.9(8) . 4_575 ?
C18B C18A C18B 54(3) . 4_575 ?
O3 C18A C18B 108.9(15) . 4_575 ?
C18A C18A C18B 26.3(9) 4_575 4_575 ?
C18A C18B C18B 100(3) . 4_575 ?
C18A C18B O3 72(3) . . ?
C18B C18B O3 123.1(8) 4_575 . ?
C18A C18B C18A 74(3) . 4_575 ?
C18B C18B C18A 26.3(9) 4_575 4_575 ?
O3 C18B C18A 113.1(15) . 4_575 ?
C21 C19 C20 118.6(18) 3_565 . ?
C21 C20 C19 121.7(18) . . ?
C20 C21 C19 119.6(19) . 3_565 ?

loop_
_geom_bond_atom_site_label_1
_geom_bond_atom_site_label_2
_geom_bond_distance
_geom_bond_site_symmetry_2
_geom_bond_publ_flag
Sb1 F6 1.82(2) . ?
Sb1 F6 1.82(2) 4_565 ?
Sb1 F4 1.84(3) 4_565 ?
Sb1 F4 1.84(3) . ?
Sb1 F1 1.870(14) 4_565 ?
Sb1 F1 1.870(14) . ?
Sb1 F2 1.871(12) . ?
Sb1 F2 1.871(12) 4_565 ?
Sb1 F3 1.93(3) 4_565 ?
Sb1 F3 1.93(3) . ?
Sb1 F5 1.93(3) . ?
Sb1 F5 1.93(3) 4_565 ?
Sb2 F9 1.84(3) . ?
Sb2 F9 1.84(3) 4_565 ?
Sb2 F11 1.84(2) 4_565 ?
Sb2 F11 1.84(2) . ?
Sb2 F1 1.850(14) . ?
Sb2 F1 1.850(14) 4_565 ?
Sb2 F7 1.873(12) . ?
Sb2 F7 1.873(12) 4_565 ?
Sb2 F8 1.89(2) . ?
Sb2 F8 1.89(2) 4_565 ?
Sb2 F10 1.899(19) 4_565 ?
Sb2 F10 1.899(19) . ?
S1 C1 1.710(10) 4_575 ?
S1 C1 1.710(10) . ?
S2 C4 1.718(7) . ?
S2 C5 1.731(9) . ?
S3 C7 1.745(11) 4_575 ?
S3 C7 1.745(11) . ?
S4 C10 1.710(6) . ?
S4 C11 1.718(9) . ?
S5 C13 1.765(10) 4_575 ?
S5 C13 1.765(10) . ?
S6 C17 1.732(8) . ?
S6 C16 1.757(7) . ?
F1 F1 0.95(3) 4_565 ?
F2 F2 0.88(4) 4_565 ?
F3 F4 0.68(3) . ?
F5 F6 0.55(6) . ?
F7 F7 0.94(4) 4_565 ?
F8 F9 0.69(3) . ?
F10 F11 0.73(2) . ?
O1 C5 1.358(10) . ?
O1 C6 1.421(15) . ?
O2 C11 1.364(11) . ?
O2 C12A 1.45(3) . ?
O2 C12B 1.47(3) . ?
O3 C17 1.370(10) . ?
O3 C18A 1.43(2) . ?
O3 C18B 1.48(2) . ?
C1 C2 1.361(13) . ?
C2 C3 1.403(11) . ?
C3 C2 1.403(11) 4_575 ?
C3 C4 1.420(18) . ?
C4 S2 1.718(7) 4_575 ?
C5 C5 1.333(18) 4_575 ?
C6 C6 1.27(3) 4_575 ?
C7 C8 1.315(13) . ?
C8 C9 1.432(12) . ?
C9 C10 1.395(17) . ?
C9 C8 1.432(12) 4_575 ?
C10 S4 1.710(6) 4_575 ?
C11 C11 1.33(2) 4_575 ?
C12A C12B 0.75(3) . ?
C12A C12A 1.29(6) 4_575 ?
C12A C12B 1.50(3) 4_575 ?
C12B C12B 1.30(5) 4_575 ?
C12B C12A 1.50(3) 4_575 ?
C13 C14 1.299(12) . ?
C14 C15 1.453(11) . ?
C15 C16 1.398(17) . ?
C15 C14 1.453(11) 4_575 ?
C16 S6 1.757(7) 4_575 ?
C17 C17 1.327(17) 4_575 ?
C18A C18B 0.69(2) . ?
C18A C18A 1.50(4) 4_575 ?
C18A C18B 1.54(2) 4_575 ?
C18B C18B 1.27(4) 4_575 ?
C18B C18A 1.54(2) 4_575 ?
C19 C21 1.35(2) 3_565 ?
C19 C20 1.41(3) . ?
C20 C21 1.32(3) . ?
C21 C19 1.35(2) 3_565 ?
